data_7221277
loop_
_publ_author_name
'Bauer Boechat, C.'
'Eon, J.G.'
'da Silva San Gil, R.A.'
'Malta Rossi, A.'
'de Castro Perez, C.A.'

_publ_section_title
;
 Structure of vanadate in calcium phosphate and vanadate apatite solid
 solutions
;
_journal_name_full 'Physical Chemistry Chemical Physics'
_journal_page_first 4225
_journal_page_last 4230
_journal_volume 2
_journal_year 2000
_chemical_formula_sum 'Ca10 H2 O26 V6'
_chemical_name_systematic 'Ca10 (V O4)6 (O H)2'
_space_group_IT_number 176
_symmetry_space_group_name_Hall '-P 6c'
_symmetry_space_group_name_H-M 'P 63/m'
_cell_angle_alpha 90
_cell_angle_beta 90
_cell_angle_gamma 120
_cell_formula_units_Z 1
_cell_length_a 9.7405
_cell_length_b 9.7405
_cell_length_c 7.004
_cell_volume 575.492
_citation_journal_id_ASTM PPCPFQ
_cod_data_source_file BauerBoechat_PPCPFQ_2000_459.cif
_cod_data_source_block H2Ca10O26V6
_cod_original_cell_volume 575.4921
_cod_original_formula_sum 'H2 Ca10 O26 V6'
_cod_database_code 7221277

loop_
_symmetry_equiv_pos_as_xyz
x,y,z
x-y,x,z+1/2
-y,x-y,z
-x,-y,z+1/2
-x+y,-x,z
y,-x+y,z+1/2
-x,-y,-z
-x+y,-x,-z-1/2
y,-x+y,-z
x,y,-z-1/2
x-y,x,-z
-y,x-y,-z-1/2

loop_
_atom_site_label
_atom_site_type_symbol
_atom_site_fract_x
_atom_site_fract_y
_atom_site_fract_z
_atom_site_occupancy
_atom_site_U_iso_or_equiv
O2 O-2 0.6045 0.481 0.25 1 0.0
Ca2 Ca+2 0.2454 0.9986 0.25 1 0.0
O3 O-2 0.3431 0.253 0.0554 1 0.0
O1 O-2 0.3167 0.4858 0.25 1 0.0
Ca1 Ca+2 0.3333 0.6667 0.001 1 0.0
V1 V+5 0.3986 0.3705 0.25 1 0.0
O4 O-2 0 0 0.25 1 0.0
